data_7156806
loop_
_publ_author_name
'Li, Kun-Ang'
'Wang, Zhuo'
'Xie, Chang-Dong'
'Chen, Tao'
'Qiang, Hui'
'Liu, Yahu A.'
'Jia, Xue-Shun'
'Hu, Wei-Bo'
'Wen, Ke'

_publ_section_title
;
 Unidirectional complexation of pillar[4]arene[1]benzoquinoneoxime with
 alkyl alcohols.
;
_journal_issue 20
_journal_name_full 'Organic &amp; biomolecular chemistry'
_journal_page_first 4975
_journal_page_last 4978
_journal_paper_doi 10.1039/c9ob00665f
_journal_volume 17
_journal_year 2019
_chemical_formula_moiety 'C43 H45 N O10, C4 H8 O2'
_chemical_formula_sum 'C47 H53 N O12'
_chemical_formula_weight 823.90
_space_group_crystal_system monoclinic
_space_group_IT_number 15
_space_group_name_Hall '-C 2yc'
_space_group_name_H-M_alt 'C 1 2/c 1'
_symmetry_space_group_name_Hall '-C 2yc'
_symmetry_space_group_name_H-M 'C 1 2/c 1'
_atom_sites_solution_hydrogens geom
_atom_sites_solution_primary dual
_audit_creation_date 2019-03-04
_audit_creation_method
;
Olex2 1.2
(compiled 2018.05.29 svn.r3508 for OlexSys, GUI svn.r5506)
;
_audit_update_record
;
2019-03-22 deposited with the CCDC.    2019-04-24 downloaded from the CCDC.
;
_cell_angle_alpha 90
_cell_angle_beta 95.628(8)
_cell_angle_gamma 90
_cell_formula_units_Z 8
_cell_length_a 42.729(8)
_cell_length_b 12.651(2)
_cell_length_c 16.865(3)
_cell_measurement_reflns_used 2501
_cell_measurement_temperature 173(2)
_cell_measurement_theta_max 18.44
_cell_measurement_theta_min 2.40
_cell_volume 9073(3)
_computing_cell_refinement 'SAINT v7.68A (Bruker, 2009)'
_computing_data_reduction 'SAINT v7.68A (Bruker, 2009)'
_computing_molecular_graphics 'Olex2 (Dolomanov et al., 2009)'
_computing_publication_material 'Olex2 (Dolomanov et al., 2009)'
_computing_structure_refinement 'ShelXL (Sheldrick, 2015)'
_computing_structure_solution 'ShelXT (Sheldrick, 2015)'
_diffrn_ambient_temperature 173.15
_diffrn_measured_fraction_theta_full 0.991
_diffrn_measured_fraction_theta_max 0.991
_diffrn_measurement_device_type 'Bruker APEX-II CCD'
_diffrn_measurement_method '\f and \w scans'
_diffrn_radiation_monochromator graphite
_diffrn_radiation_type MoK\a
_diffrn_radiation_wavelength 0.71073
_diffrn_reflns_av_R_equivalents 0.1783
_diffrn_reflns_av_unetI/netI 0.1406
_diffrn_reflns_Laue_measured_fraction_full 0.991
_diffrn_reflns_Laue_measured_fraction_max 0.991
_diffrn_reflns_limit_h_max 50
_diffrn_reflns_limit_h_min -50
_diffrn_reflns_limit_k_max 15
_diffrn_reflns_limit_k_min -14
_diffrn_reflns_limit_l_max 20
_diffrn_reflns_limit_l_min -19
_diffrn_reflns_number 51219
_diffrn_reflns_point_group_measured_fraction_full 0.991
_diffrn_reflns_point_group_measured_fraction_max 0.991
_diffrn_reflns_theta_full 25.008
_diffrn_reflns_theta_max 25.008
_diffrn_reflns_theta_min 0.958
_diffrn_standards_number 0
_exptl_absorpt_coefficient_mu 0.087
_exptl_absorpt_correction_T_max 0.7457
_exptl_absorpt_correction_T_min 0.4711
_exptl_absorpt_correction_type multi-scan
_exptl_absorpt_process_details
'SADABS-2008/1 (Bruker,2008) was used for absorption correction. wR2(int) was 0.1043 before and 0.0741 after correction. The Ratio of minimum to maximum transmission is 0.6318. The \l/2 correction factor is 0.0015.'
_exptl_crystal_colour 'clear light colourless'
_exptl_crystal_colour_lustre clear
_exptl_crystal_colour_modifier light
_exptl_crystal_colour_primary colourless
_exptl_crystal_density_diffrn 1.206
_exptl_crystal_density_method 'not measured'
_exptl_crystal_description block
_exptl_crystal_F_000 3504
_exptl_crystal_size_max 0.32
_exptl_crystal_size_mid 0.29
_exptl_crystal_size_min 0.09
_refine_diff_density_max 1.004
_refine_diff_density_min -0.725
_refine_diff_density_rms 0.096
_refine_ls_extinction_method none
_refine_ls_goodness_of_fit_ref 1.290
_refine_ls_hydrogen_treatment constr
_refine_ls_matrix_type full
_refine_ls_number_parameters 552
_refine_ls_number_reflns 7921
_refine_ls_number_restraints 385
_refine_ls_restrained_S_all 1.337
_refine_ls_R_factor_all 0.2285
_refine_ls_R_factor_gt 0.1310
_refine_ls_shift/su_max 0.000
_refine_ls_shift/su_mean 0.000
_refine_ls_structure_factor_coef Fsqd
_refine_ls_weighting_details 'w=1/[\s^2^(Fo^2^)+(0.1222P)^2^] where P=(Fo^2^+2Fc^2^)/3'
_refine_ls_weighting_scheme calc
_refine_ls_wR_factor_gt 0.3081
_refine_ls_wR_factor_ref 0.3451
_reflns_Friedel_coverage 0.000
_reflns_number_gt 3281
_reflns_number_total 7921
_reflns_threshold_expression 'I > 2\s(I)'
_cod_data_source_file c9ob00665f2.cif
_cod_data_source_block z
_cod_depositor_comments 'Adding full bibliography for 7156804--7156806.cif.'
_cod_database_code 7156806
_shelx_shelxl_version_number 2016/6
_shelx_space_group_comment
;
The symmetry employed for this shelxl refinement is uniquely defined
by the following loop, which should always be used as a source of
symmetry information in preference to the above space-group names.
They are only intended as comments.
;
_shelx_estimated_absorpt_t_max 0.992
_shelx_estimated_absorpt_t_min 0.973
_olex2_refinement_description
;
1. Fixed Uiso
 At 1.2 times of:
  All C(H) groups, All C(H,H) groups
 At 1.5 times of:
  All C(H,H,H) groups, All O(H) groups
2. Rigid bond restraints
 N1, O6
 with sigma for 1-2 distances of 0.001 and sigma for 1-3 distances of 0.001
3. Uiso/Uaniso restraints and constraints
All non-hydrogen atoms have similar U: within 2A with sigma of 0.001 and sigma
for terminal atoms of 0.002
4.a Secondary CH2 refined with riding coordinates:
 C7(H7A,H7B), C14(H14A,H14B), C21(H21A,H21B), C28(H28A,H28B), C35(H35A,H35B),
 C48(H48A,H48B)
4.b Aromatic/amide H refined with riding coordinates:
 C2(H2), C5(H5), C10(H10), C13(H13), C16(H16), C19(H19), C23(H23), C26(H26),
 C30(H30), C33(H33)
4.c Idealised Me refined as rotating group:
 C36(H36A,H36B,H36C), C37(H37A,H37B,H37C), C38(H38A,H38B,H38C), C39(H39A,H39B,
 H39C), C40(H40A,H40B,H40C), C41(H41A,H41B,H41C), C42(H42A,H42B,H42C), C43(H43A,
 H43B,H43C), C46(H46A,H46B,H46C), C49(H49A,H49B,H49C)
4.d Idealised tetrahedral OH refined as rotating group:
 O6(H6)
;
_olex2_submission_special_instructions 'No special instructions were received'

loop_
_space_group_symop_operation_xyz
'x, y, z'
'-x, y, -z+1/2'
'x+1/2, y+1/2, z'
'-x+1/2, y+1/2, -z+1/2'
'-x, -y, -z'
'x, -y, z-1/2'
'-x+1/2, -y+1/2, -z'
'x+1/2, -y+1/2, z-1/2'

loop_
_atom_site_label
_atom_site_type_symbol
_atom_site_fract_x
_atom_site_fract_y
_atom_site_fract_z
_atom_site_U_iso_or_equiv
_atom_site_adp_type
_atom_site_occupancy
_atom_site_site_symmetry_order
_atom_site_calc_flag
_atom_site_refinement_flags_posn
_atom_site_refinement_flags_adp
O1 O 0.03265(11) 0.4979(4) 0.1841(3) 0.0565(8) Uani 1 1 d . U
O2 O 0.04916(11) 0.8510(4) 0.3761(3) 0.0591(8) Uani 1 1 d . U
O3 O 0.12644(11) 0.2898(3) 0.1901(3) 0.0524(8) Uani 1 1 d . U
O4 O 0.09601(11) 0.4728(4) 0.4706(3) 0.0547(8) Uani 1 1 d . U
O5 O 0.21168(11) 0.4286(3) 0.4280(3) 0.0497(10) Uani 1 1 d . U
O6 O 0.20352(12) 0.5005(4) 0.0709(3) 0.0601(10) Uani 1 1 d . U
H6 H 0.212533 0.500882 0.028786 0.090 Uiso 1 1 calc GR .
O7 O 0.23060(12) 0.8137(4) 0.3631(3) 0.0561(8) Uani 1 1 d . U
O8 O 0.19309(11) 0.9130(3) 0.0490(3) 0.0524(8) Uani 1 1 d . U
O9 O 0.13872(11) 1.0687(4) 0.3066(3) 0.0568(8) Uani 1 1 d . U
O10 O 0.06612(12) 0.8527(4) 0.0720(3) 0.0662(8) Uani 1 1 d . U
N1 N 0.22124(14) 0.5608(4) 0.1298(3) 0.0481(8) Uani 1 1 d . U
C1 C 0.03786(17) 0.5867(6) 0.2302(5) 0.0554(7) Uani 1 1 d . U
C2 C 0.03584(17) 0.6906(6) 0.1990(4) 0.0557(7) Uani 1 1 d . U
H2 H 0.031334 0.701531 0.143284 0.067 Uiso 1 1 calc R .
C3 C 0.04048(17) 0.7765(6) 0.2501(4) 0.0561(7) Uani 1 1 d . U
C4 C 0.04640(17) 0.7605(6) 0.3293(5) 0.0566(7) Uani 1 1 d . U
C5 C 0.04831(17) 0.6592(5) 0.3610(5) 0.0552(7) Uani 1 1 d . U
H5 H 0.052241 0.649397 0.416897 0.066 Uiso 1 1 calc R .
C6 C 0.04453(17) 0.5734(6) 0.3116(5) 0.0544(6) Uani 1 1 d . U
C7 C 0.04778(17) 0.4589(5) 0.3458(4) 0.0531(7) Uani 1 1 d . U
H7A H 0.032169 0.412149 0.316052 0.064 Uiso 1 1 calc R .
H7B H 0.043520 0.459031 0.402439 0.064 Uiso 1 1 calc R .
C8 C 0.08103(17) 0.4167(5) 0.3386(4) 0.0518(6) Uani 1 1 d . U
C9 C 0.10428(18) 0.4262(5) 0.3995(4) 0.0520(7) Uani 1 1 d . U
C10 C 0.13486(17) 0.3934(5) 0.3919(4) 0.0498(7) Uani 1 1 d . U
H10 H 0.150850 0.401537 0.434727 0.060 Uiso 1 1 calc R .
C11 C 0.14165(17) 0.3480(5) 0.3196(4) 0.0486(6) Uani 1 1 d . U
C12 C 0.11834(17) 0.3362(5) 0.2600(4) 0.0504(7) Uani 1 1 d . U
C13 C 0.08743(17) 0.3678(5) 0.2685(4) 0.0510(7) Uani 1 1 d . U
H13 H 0.071146 0.355933 0.226872 0.061 Uiso 1 1 calc R .
C14 C 0.17519(16) 0.3135(5) 0.3098(4) 0.0465(7) Uani 1 1 d . U
H14A H 0.184193 0.278346 0.359288 0.056 Uiso 1 1 calc R .
H14B H 0.174918 0.261495 0.265853 0.056 Uiso 1 1 calc R .
C15 C 0.19596(16) 0.4065(5) 0.2918(4) 0.0455(6) Uani 1 1 d . U
C16 C 0.19805(16) 0.4400(5) 0.2175(4) 0.0454(7) Uani 1 1 d . U
H16 H 0.186571 0.404169 0.174506 0.054 Uiso 1 1 calc R .
C17 C 0.21705(16) 0.5280(5) 0.2014(4) 0.0462(7) Uani 1 1 d . U
C18 C 0.23383(16) 0.5876(5) 0.2660(4) 0.0465(6) Uani 1 1 d . U
C19 C 0.23112(16) 0.5545(5) 0.3398(4) 0.0461(7) Uani 1 1 d . U
H19 H 0.241656 0.593003 0.382831 0.055 Uiso 1 1 calc R .
C20 C 0.21270(16) 0.4618(5) 0.3578(4) 0.0460(7) Uani 1 1 d . U
C21 C 0.25319(17) 0.6843(5) 0.2479(4) 0.0479(7) Uani 1 1 d . U
H21A H 0.268128 0.701322 0.294779 0.057 Uiso 1 1 calc R .
H21B H 0.265503 0.668752 0.202520 0.057 Uiso 1 1 calc R .
C22 C 0.23184(17) 0.7788(5) 0.2276(4) 0.0500(6) Uani 1 1 d . U
C23 C 0.22288(17) 0.8039(5) 0.1490(4) 0.0503(7) Uani 1 1 d . U
H23 H 0.230851 0.762898 0.108284 0.060 Uiso 1 1 calc R .
C24 C 0.20252(17) 0.8874(5) 0.1274(4) 0.0513(7) Uani 1 1 d . U
C25 C 0.19037(17) 0.9453(5) 0.1861(4) 0.0523(6) Uani 1 1 d . U
C26 C 0.20000(17) 0.9233(5) 0.2654(4) 0.0523(7) Uani 1 1 d . U
H26 H 0.192445 0.965278 0.306198 0.063 Uiso 1 1 calc R .
C27 C 0.22040(18) 0.8412(5) 0.2855(4) 0.0528(7) Uani 1 1 d . U
C28 C 0.16574(17) 1.0314(5) 0.1646(4) 0.0539(7) Uani 1 1 d . U
H28A H 0.171293 1.094947 0.197276 0.065 Uiso 1 1 calc R .
H28B H 0.166358 1.051051 0.108000 0.065 Uiso 1 1 calc R .
C29 C 0.13296(18) 0.9980(5) 0.1775(4) 0.0558(7) Uani 1 1 d . U
C30 C 0.11478(18) 0.9417(6) 0.1187(5) 0.0580(7) Uani 1 1 d . U
H30 H 0.123237 0.926252 0.070008 0.070 Uiso 1 1 calc R .
C31 C 0.08527(19) 0.9085(6) 0.1294(5) 0.0606(7) Uani 1 1 d . U
C32 C 0.07135(19) 0.9256(6) 0.1990(5) 0.0576(7) Uani 1 1 d . U
C33 C 0.08958(18) 0.9853(5) 0.2586(5) 0.0565(7) Uani 1 1 d . U
H33 H 0.080530 1.004693 0.305748 0.068 Uiso 1 1 calc R .
C34 C 0.12028(18) 1.0160(6) 0.2494(4) 0.0561(7) Uani 1 1 d . U
C35 C 0.03981(18) 0.8874(6) 0.2116(5) 0.0566(7) Uani 1 1 d . U
H35A H 0.026778 0.884981 0.159771 0.068 Uiso 1 1 calc R .
H35B H 0.029868 0.937852 0.246398 0.068 Uiso 1 1 calc R .
C36 C 0.02962(18) 0.5133(6) 0.1002(4) 0.0597(12) Uani 1 1 d . U
H36A H 0.024348 0.445963 0.073471 0.090 Uiso 1 1 calc GR .
H36B H 0.049522 0.539847 0.083686 0.090 Uiso 1 1 calc GR .
H36C H 0.012888 0.564772 0.085675 0.090 Uiso 1 1 calc GR .
C37 C 0.05688(19) 0.8399(6) 0.4576(4) 0.0647(12) Uani 1 1 d . U
H37A H 0.077826 0.808203 0.467486 0.097 Uiso 1 1 calc GR .
H37B H 0.041394 0.794139 0.479766 0.097 Uiso 1 1 calc GR .
H37C H 0.056846 0.909480 0.483120 0.097 Uiso 1 1 calc GR .
C38 C 0.10171(17) 0.2500(6) 0.1356(4) 0.0558(12) Uani 1 1 d . U
H38A H 0.110558 0.205022 0.096053 0.084 Uiso 1 1 calc GR .
H38B H 0.090328 0.309103 0.108538 0.084 Uiso 1 1 calc GR .
H38C H 0.087212 0.208384 0.164635 0.084 Uiso 1 1 calc GR .
C39 C 0.11936(18) 0.4819(6) 0.5341(4) 0.0609(12) Uani 1 1 d . U
H39A H 0.136012 0.528929 0.518990 0.091 Uiso 1 1 calc GR .
H39B H 0.128234 0.411983 0.547454 0.091 Uiso 1 1 calc GR .
H39C H 0.110234 0.511223 0.580432 0.091 Uiso 1 1 calc GR .
C40 C 0.22332(19) 0.8844(6) 0.4249(4) 0.0600(12) Uani 1 1 d . U
H40A H 0.231781 0.954686 0.415002 0.090 Uiso 1 1 calc GR .
H40B H 0.232737 0.858070 0.476444 0.090 Uiso 1 1 calc GR .
H40C H 0.200450 0.888992 0.425537 0.090 Uiso 1 1 calc GR .
C41 C 0.20608(18) 0.8565(5) -0.0117(4) 0.0556(12) Uani 1 1 d . U
H41A H 0.197918 0.884972 -0.063690 0.083 Uiso 1 1 calc GR .
H41B H 0.200346 0.781721 -0.008608 0.083 Uiso 1 1 calc GR .
H41C H 0.229032 0.863467 -0.005072 0.083 Uiso 1 1 calc GR .
C42 C 0.12481(18) 1.0932(6) 0.3791(4) 0.0585(12) Uani 1 1 d . U
H42A H 0.105880 1.136069 0.366387 0.088 Uiso 1 1 calc GR .
H42B H 0.139937 1.132667 0.415148 0.088 Uiso 1 1 calc GR .
H42C H 0.119166 1.027402 0.404867 0.088 Uiso 1 1 calc GR .
C43 C 0.0792(2) 0.7886(7) 0.0193(5) 0.0732(13) Uani 1 1 d . U
H43A H 0.063519 0.771972 -0.025244 0.110 Uiso 1 1 calc GR .
H43B H 0.086449 0.723050 0.046142 0.110 Uiso 1 1 calc GR .
H43C H 0.097130 0.824707 -0.000843 0.110 Uiso 1 1 calc GR .
O11 O 0.15352(18) 0.7016(6) 0.3850(5) 0.1168(15) Uani 1 1 d . U
O12 O 0.13661(17) 0.8352(6) 0.4520(5) 0.1209(17) Uani 1 1 d . U
C46 C 0.1754(3) 0.7212(8) 0.5166(7) 0.1183(18) Uani 1 1 d . U
H46A H 0.163721 0.700728 0.561323 0.178 Uiso 1 1 calc GR .
H46B H 0.189737 0.779501 0.533009 0.178 Uiso 1 1 calc GR .
H46C H 0.187610 0.660678 0.500373 0.178 Uiso 1 1 calc GR .
C47 C 0.1526(3) 0.7565(10) 0.4472(9) 0.1176(16) Uani 1 1 d . U
C48 C 0.1327(3) 0.7371(9) 0.3157(7) 0.1172(16) Uani 1 1 d . U
H48A H 0.110443 0.733668 0.327336 0.141 Uiso 1 1 calc R .
H48B H 0.137630 0.810950 0.302043 0.141 Uiso 1 1 calc R .
C49 C 0.1381(3) 0.6652(8) 0.2486(7) 0.1194(19) Uani 1 1 d . U
H49A H 0.119744 0.666958 0.208869 0.179 Uiso 1 1 calc GR .
H49B H 0.141290 0.592975 0.268750 0.179 Uiso 1 1 calc GR .
H49C H 0.156763 0.688352 0.223979 0.179 Uiso 1 1 calc GR .

loop_
_atom_site_aniso_label
_atom_site_aniso_U_11
_atom_site_aniso_U_22
_atom_site_aniso_U_33
_atom_site_aniso_U_23
_atom_site_aniso_U_13
_atom_site_aniso_U_12
O1 0.0567(14) 0.0498(13) 0.0643(14) -0.0033(13) 0.0121(13) 0.0012(13)
O2 0.0629(15) 0.0516(14) 0.0634(14) -0.0013(13) 0.0087(13) 0.0020(13)
O3 0.0606(15) 0.0442(14) 0.0531(14) 0.0009(12) 0.0085(12) 0.0044(12)
O4 0.0616(15) 0.0469(14) 0.0569(14) -0.0020(13) 0.0128(13) 0.0032(13)
O5 0.063(2) 0.0452(18) 0.0425(18) 0.0030(16) 0.0124(17) 0.0041(17)
O6 0.077(2) 0.0501(19) 0.0528(19) -0.0048(17) 0.0030(17) -0.0079(17)
O7 0.0710(15) 0.0455(13) 0.0534(14) -0.0078(12) 0.0135(13) -0.0075(13)
O8 0.0677(15) 0.0383(13) 0.0531(14) -0.0034(12) 0.0146(13) -0.0034(12)
O9 0.0694(15) 0.0430(14) 0.0603(14) -0.0056(13) 0.0174(13) -0.0010(13)
O10 0.0762(15) 0.0557(14) 0.0677(15) -0.0100(13) 0.0128(13) 0.0027(13)
N1 0.0629(15) 0.0395(13) 0.0430(14) -0.0033(12) 0.0101(13) -0.0010(12)
C1 0.0563(12) 0.0488(11) 0.0625(12) -0.0018(11) 0.0125(11) 0.0019(11)
C2 0.0573(13) 0.0488(12) 0.0622(13) -0.0017(11) 0.0120(12) 0.0026(11)
C3 0.0594(12) 0.0481(11) 0.0620(12) -0.0018(10) 0.0118(11) 0.0028(10)
C4 0.0593(12) 0.0493(11) 0.0622(12) -0.0013(11) 0.0109(11) 0.0024(11)
C5 0.0571(13) 0.0484(12) 0.0615(13) -0.0005(11) 0.0121(12) 0.0023(11)
C6 0.0561(12) 0.0476(11) 0.0609(12) -0.0002(10) 0.0129(10) 0.0021(10)
C7 0.0565(12) 0.0454(11) 0.0587(12) 0.0013(11) 0.0131(11) 0.0019(11)
C8 0.0577(12) 0.0432(11) 0.0558(12) 0.0018(10) 0.0126(10) 0.0021(10)
C9 0.0591(12) 0.0433(11) 0.0549(12) 0.0005(11) 0.0127(11) 0.0023(11)
C10 0.0580(13) 0.0407(12) 0.0519(12) 0.0014(11) 0.0121(11) 0.0020(11)
C11 0.0578(12) 0.0394(11) 0.0498(11) 0.0017(10) 0.0113(10) 0.0022(10)
C12 0.0588(12) 0.0414(11) 0.0520(12) 0.0018(10) 0.0103(11) 0.0030(11)
C13 0.0584(13) 0.0420(12) 0.0538(12) 0.0021(11) 0.0109(11) 0.0025(11)
C14 0.0572(12) 0.0376(11) 0.0460(12) 0.0003(11) 0.0115(11) 0.0025(11)
C15 0.0573(12) 0.0373(11) 0.0432(11) -0.0014(10) 0.0113(10) 0.0023(10)
C16 0.0579(13) 0.0371(12) 0.0424(12) -0.0024(11) 0.0111(11) 0.0013(11)
C17 0.0597(13) 0.0378(11) 0.0424(11) -0.0031(10) 0.0110(11) 0.0003(10)
C18 0.0595(12) 0.0382(11) 0.0432(11) -0.0034(10) 0.0115(10) -0.0003(10)
C19 0.0586(13) 0.0386(12) 0.0425(12) -0.0027(11) 0.0113(11) 0.0008(11)
C20 0.0583(13) 0.0386(12) 0.0423(12) -0.0015(11) 0.0115(11) 0.0020(11)
C21 0.0612(13) 0.0383(11) 0.0456(12) -0.0045(11) 0.0124(11) -0.0030(11)
C22 0.0638(12) 0.0388(11) 0.0490(11) -0.0054(10) 0.0138(10) -0.0054(10)
C23 0.0644(13) 0.0379(12) 0.0505(12) -0.0054(11) 0.0145(11) -0.0055(11)
C24 0.0659(13) 0.0379(11) 0.0520(12) -0.0046(11) 0.0148(11) -0.0048(10)
C25 0.0666(12) 0.0387(11) 0.0534(11) -0.0053(10) 0.0150(10) -0.0044(10)
C26 0.0668(13) 0.0397(12) 0.0522(12) -0.0065(11) 0.0146(11) -0.0060(11)
C27 0.0672(13) 0.0413(11) 0.0514(12) -0.0066(11) 0.0137(11) -0.0065(10)
C28 0.0677(13) 0.0397(11) 0.0560(12) -0.0049(11) 0.0155(11) -0.0015(11)
C29 0.0687(12) 0.0419(11) 0.0586(12) -0.0047(10) 0.0158(10) 0.0012(10)
C30 0.0701(13) 0.0450(12) 0.0608(13) -0.0054(11) 0.0154(12) 0.0027(11)
C31 0.0712(13) 0.0487(12) 0.0632(13) -0.0068(11) 0.0138(11) 0.0031(11)
C32 0.0670(12) 0.0459(11) 0.0616(12) -0.0048(10) 0.0142(11) 0.0036(10)
C33 0.0674(13) 0.0437(12) 0.0602(13) -0.0047(11) 0.0155(12) 0.0029(11)
C34 0.0684(13) 0.0424(12) 0.0596(12) -0.0048(11) 0.0163(11) 0.0012(11)
C35 0.0629(13) 0.0465(12) 0.0617(12) -0.0033(11) 0.0126(11) 0.0037(11)
C36 0.058(2) 0.053(2) 0.069(2) -0.006(2) 0.013(2) -0.002(2)
C37 0.071(2) 0.057(2) 0.066(2) -0.004(2) 0.007(2) 0.001(2)
C38 0.063(2) 0.048(2) 0.056(2) 0.000(2) 0.005(2) 0.008(2)
C39 0.067(2) 0.054(2) 0.062(2) -0.008(2) 0.013(2) 0.004(2)
C40 0.075(2) 0.050(2) 0.056(2) -0.010(2) 0.015(2) -0.008(2)
C41 0.073(2) 0.041(2) 0.055(2) -0.004(2) 0.012(2) -0.003(2)
C42 0.071(2) 0.045(2) 0.061(2) -0.006(2) 0.017(2) -0.004(2)
C43 0.083(2) 0.064(2) 0.074(2) -0.014(2) 0.014(2) -0.002(2)
O11 0.110(3) 0.080(3) 0.162(4) 0.037(3) 0.024(3) 0.016(2)
O12 0.115(3) 0.085(3) 0.165(4) 0.033(3) 0.023(3) 0.017(3)
C46 0.112(4) 0.082(3) 0.163(5) 0.041(3) 0.024(3) 0.013(3)
C47 0.111(3) 0.081(3) 0.162(4) 0.038(3) 0.024(3) 0.015(2)
C48 0.111(3) 0.081(3) 0.162(4) 0.037(3) 0.024(3) 0.016(3)
C49 0.114(4) 0.083(4) 0.163(5) 0.034(3) 0.022(4) 0.017(3)

loop_
_atom_type_symbol
_atom_type_description
_atom_type_scat_dispersion_real
_atom_type_scat_dispersion_imag
_atom_type_scat_source
C C 0.0033 0.0016 'International Tables Vol C Tables 4.2.6.8 and 6.1.1.4'
H H 0.0000 0.0000 'International Tables Vol C Tables 4.2.6.8 and 6.1.1.4'
N N 0.0061 0.0033 'International Tables Vol C Tables 4.2.6.8 and 6.1.1.4'
O O 0.0106 0.0060 'International Tables Vol C Tables 4.2.6.8 and 6.1.1.4'

loop_
_geom_angle_atom_site_label_1
_geom_angle_atom_site_label_2
_geom_angle_atom_site_label_3
_geom_angle
C1 O1 C36 116.4(6)
C4 O2 C37 118.6(6)
C12 O3 C38 117.8(6)
C9 O4 C39 117.8(6)
N1 O6 H6 109.5
C27 O7 C40 117.5(5)
C24 O8 C41 118.6(5)
C34 O9 C42 116.6(6)
C43 O10 C31 120.1(6)
C17 N1 O6 111.5(5)
O1 C1 C2 123.3(7)
O1 C1 C6 117.9(6)
C6 C1 C2 118.8(7)
C1 C2 H2 120.1
C3 C2 C1 119.7(7)
C3 C2 H2 120.1
C2 C3 C35 117.0(7)
C4 C3 C2 119.9(7)
C4 C3 C35 123.0(7)
O2 C4 C5 123.0(7)
C3 C4 O2 115.9(7)
C3 C4 C5 121.1(7)
C4 C5 H5 120.0
C6 C5 C4 120.0(7)
C6 C5 H5 120.0
C1 C6 C7 118.8(6)
C5 C6 C1 120.5(7)
C5 C6 C7 120.8(7)
C6 C7 H7A 109.6
C6 C7 H7B 109.6
C6 C7 C8 110.1(6)
H7A C7 H7B 108.2
C8 C7 H7A 109.6
C8 C7 H7B 109.6
C9 C8 C7 121.5(7)
C9 C8 C13 119.5(7)
C13 C8 C7 118.9(7)
O4 C9 C10 121.3(7)
C8 C9 O4 116.9(6)
C8 C9 C10 121.8(7)
C9 C10 H10 120.7
C9 C10 C11 118.6(7)
C11 C10 H10 120.7
C10 C11 C14 119.2(6)
C12 C11 C10 119.4(7)
C12 C11 C14 121.4(6)
C11 C12 O3 116.7(6)
C11 C12 C13 121.8(7)
C13 C12 O3 121.5(6)
C8 C13 H13 120.6
C12 C13 C8 118.7(7)
C12 C13 H13 120.6
C11 C14 H14A 109.2
C11 C14 H14B 109.2
H14A C14 H14B 107.9
C15 C14 C11 111.9(5)
C15 C14 H14A 109.2
C15 C14 H14B 109.2
C16 C15 C14 121.8(6)
C16 C15 C20 119.8(6)
C20 C15 C14 118.4(6)
C15 C16 H16 119.3
C15 C16 C17 121.4(7)
C17 C16 H16 119.3
N1 C17 C16 124.1(6)
N1 C17 C18 115.2(6)
C16 C17 C18 120.8(6)
C17 C18 C21 120.2(6)
C19 C18 C17 117.2(6)
C19 C18 C21 122.6(6)
C18 C19 H19 118.5
C18 C19 C20 123.1(6)
C20 C19 H19 118.5
O5 C20 C15 120.1(6)
O5 C20 C19 122.1(6)
C15 C20 C19 117.7(6)
C18 C21 H21A 109.5
C18 C21 H21B 109.5
H21A C21 H21B 108.1
C22 C21 C18 110.5(6)
C22 C21 H21A 109.5
C22 C21 H21B 109.5
C23 C22 C21 120.0(6)
C27 C22 C21 122.4(7)
C27 C22 C23 117.6(7)
C22 C23 H23 118.9
C24 C23 C22 122.2(7)
C24 C23 H23 118.9
C23 C24 O8 122.9(6)
C25 C24 O8 118.0(6)
C25 C24 C23 119.0(7)
C24 C25 C26 119.4(7)
C24 C25 C28 120.5(7)
C26 C25 C28 120.1(6)
C25 C26 H26 119.7
C25 C26 C27 120.5(7)
C27 C26 H26 119.7
O7 C27 C22 115.1(6)
O7 C27 C26 123.7(6)
C22 C27 C26 121.1(7)
C25 C28 H28A 108.9
C25 C28 H28B 108.9
H28A C28 H28B 107.7
C29 C28 C25 113.3(6)
C29 C28 H28A 108.9
C29 C28 H28B 108.9
C30 C29 C28 120.3(7)
C34 C29 C28 121.9(7)
C34 C29 C30 117.7(7)
C29 C30 H30 119.2
C31 C30 C29 121.6(7)
C31 C30 H30 119.2
C30 C31 O10 123.6(7)
C32 C31 O10 113.3(7)
C32 C31 C30 123.1(8)
C31 C32 C33 115.5(7)
C31 C32 C35 123.3(7)
C33 C32 C35 121.2(7)
C32 C33 H33 119.2
C34 C33 C32 121.7(7)
C34 C33 H33 119.2
O9 C34 C29 116.7(7)
O9 C34 C33 123.0(7)
C29 C34 C33 120.2(7)
C3 C35 H35A 109.1
C3 C35 H35B 109.1
C32 C35 C3 112.3(6)
C32 C35 H35A 109.1
C32 C35 H35B 109.1
H35A C35 H35B 107.9
O1 C36 H36A 109.5
O1 C36 H36B 109.5
O1 C36 H36C 109.5
H36A C36 H36B 109.5
H36A C36 H36C 109.5
H36B C36 H36C 109.5
O2 C37 H37A 109.5
O2 C37 H37B 109.5
O2 C37 H37C 109.5
H37A C37 H37B 109.5
H37A C37 H37C 109.5
H37B C37 H37C 109.5
O3 C38 H38A 109.5
O3 C38 H38B 109.5
O3 C38 H38C 109.5
H38A C38 H38B 109.5
H38A C38 H38C 109.5
H38B C38 H38C 109.5
O4 C39 H39A 109.5
O4 C39 H39B 109.5
O4 C39 H39C 109.5
H39A C39 H39B 109.5
H39A C39 H39C 109.5
H39B C39 H39C 109.5
O7 C40 H40A 109.5
O7 C40 H40B 109.5
O7 C40 H40C 109.5
H40A C40 H40B 109.5
H40A C40 H40C 109.5
H40B C40 H40C 109.5
O8 C41 H41A 109.5
O8 C41 H41B 109.5
O8 C41 H41C 109.5
H41A C41 H41B 109.5
H41A C41 H41C 109.5
H41B C41 H41C 109.5
O9 C42 H42A 109.5
O9 C42 H42B 109.5
O9 C42 H42C 109.5
H42A C42 H42B 109.5
H42A C42 H42C 109.5
H42B C42 H42C 109.5
O10 C43 H43A 109.5
O10 C43 H43B 109.5
O10 C43 H43C 109.5
H43A C43 H43B 109.5
H43A C43 H43C 109.5
H43B C43 H43C 109.5
C47 O11 C48 115.3(9)
H46A C46 H46B 109.5
H46A C46 H46C 109.5
H46B C46 H46C 109.5
C47 C46 H46A 109.5
C47 C46 H46B 109.5
C47 C46 H46C 109.5
O11 C47 C46 114.2(11)
O12 C47 O11 124.8(13)
O12 C47 C46 120.9(14)
O11 C48 H48A 110.3
O11 C48 H48B 110.3
H48A C48 H48B 108.6
C49 C48 O11 106.9(9)
C49 C48 H48A 110.3
C49 C48 H48B 110.3
C48 C49 H49A 109.5
C48 C49 H49B 109.5
C48 C49 H49C 109.5
H49A C49 H49B 109.5
H49A C49 H49C 109.5
H49B C49 H49C 109.5

loop_
_geom_bond_atom_site_label_1
_geom_bond_atom_site_label_2
_geom_bond_distance
O1 C1 1.372(8)
O1 C36 1.422(8)
O2 C4 1.388(8)
O2 C37 1.389(8)
O3 C12 1.391(8)
O3 C38 1.423(8)
O4 C9 1.411(8)
O4 C39 1.395(8)
O5 C20 1.261(7)
O6 H6 0.8400
O6 N1 1.413(7)
O7 C27 1.384(8)
O7 C40 1.430(8)
O8 C24 1.382(8)
O8 C41 1.406(7)
O9 C34 1.360(8)
O9 C42 1.443(8)
O10 C31 1.396(8)
O10 C43 1.364(8)
N1 C17 1.305(8)
C1 C2 1.415(9)
C1 C6 1.386(10)
C2 H2 0.9500
C2 C3 1.389(9)
C3 C4 1.351(10)
C3 C35 1.545(10)
C4 C5 1.388(10)
C5 H5 0.9500
C5 C6 1.367(9)
C6 C7 1.560(10)
C7 H7A 0.9900
C7 H7B 0.9900
C7 C8 1.533(10)
C8 C9 1.362(9)
C8 C13 1.386(9)
C9 C10 1.389(9)
C10 H10 0.9500
C10 C11 1.404(9)
C11 C12 1.352(9)
C11 C14 1.522(9)
C12 C13 1.401(9)
C13 H13 0.9500
C14 H14A 0.9900
C14 H14B 0.9900
C14 C15 1.522(9)
C15 C16 1.334(9)
C15 C20 1.443(9)
C16 H16 0.9500
C16 C17 1.420(9)
C17 C18 1.455(9)
C18 C19 1.329(9)
C18 C21 1.525(9)
C19 H19 0.9500
C19 C20 1.461(9)
C21 H21A 0.9900
C21 H21B 0.9900
C21 C22 1.522(9)
C22 C23 1.380(9)
C22 C27 1.382(9)
C23 H23 0.9500
C23 C24 1.394(9)
C24 C25 1.374(9)
C25 C26 1.388(9)
C25 C28 1.533(10)
C26 H26 0.9500
C26 C27 1.377(10)
C28 H28A 0.9900
C28 H28B 0.9900
C28 C29 1.499(10)
C29 C30 1.394(10)
C29 C34 1.394(10)
C30 H30 0.9500
C30 C31 1.358(10)
C31 C32 1.384(10)
C32 C33 1.426(10)
C32 C35 1.467(10)
C33 H33 0.9500
C33 C34 1.391(10)
C35 H35A 0.9900
C35 H35B 0.9900
C36 H36A 0.9800
C36 H36B 0.9800
C36 H36C 0.9800
C37 H37A 0.9800
C37 H37B 0.9800
C37 H37C 0.9800
C38 H38A 0.9800
C38 H38B 0.9800
C38 H38C 0.9800
C39 H39A 0.9800
C39 H39B 0.9800
C39 H39C 0.9800
C40 H40A 0.9800
C40 H40B 0.9800
C40 H40C 0.9800
C41 H41A 0.9800
C41 H41B 0.9800
C41 H41C 0.9800
C42 H42A 0.9800
C42 H42B 0.9800
C42 H42C 0.9800
C43 H43A 0.9800
C43 H43B 0.9800
C43 H43C 0.9800
O11 C47 1.261(14)
O11 C48 1.469(12)
O12 C47 1.215(13)
C46 H46A 0.9800
C46 H46B 0.9800
C46 H46C 0.9800
C46 C47 1.516(14)
C48 H48A 0.9900
C48 H48B 0.9900
C48 C49 1.487(14)
C49 H49A 0.9800
C49 H49B 0.9800
C49 H49C 0.9800

loop_
_geom_torsion_atom_site_label_1
_geom_torsion_atom_site_label_2
_geom_torsion_atom_site_label_3
_geom_torsion_atom_site_label_4
_geom_torsion
O1 C1 C2 C3 177.9(7)
O1 C1 C6 C5 -176.6(6)
O1 C1 C6 C7 3.7(10)
O2 C4 C5 C6 178.2(7)
O3 C12 C13 C8 -177.9(6)
O4 C9 C10 C11 -179.7(6)
O6 N1 C17 C16 2.4(9)
O6 N1 C17 C18 -178.4(5)
O8 C24 C25 C26 -178.3(6)
O8 C24 C25 C28 3.3(10)
O10 C31 C32 C33 -178.0(6)
O10 C31 C32 C35 0.9(10)
N1 C17 C18 C19 -177.7(6)
N1 C17 C18 C21 3.0(9)
C1 C2 C3 C4 -1.0(11)
C1 C2 C3 C35 176.6(7)
C1 C6 C7 C8 83.1(8)
C2 C1 C6 C5 1.6(11)
C2 C1 C6 C7 -178.1(6)
C2 C3 C4 O2 -176.9(6)
C2 C3 C4 C5 0.7(11)
C2 C3 C35 C32 -95.0(8)
C3 C4 C5 C6 0.7(11)
C4 C3 C35 C32 82.6(9)
C4 C5 C6 C1 -1.9(11)
C4 C5 C6 C7 177.8(7)
C5 C6 C7 C8 -96.6(8)
C6 C1 C2 C3 -0.1(11)
C6 C7 C8 C9 93.5(8)
C6 C7 C8 C13 -86.6(8)
C7 C8 C9 O4 2.4(9)
C7 C8 C9 C10 -176.4(6)
C7 C8 C13 C12 175.5(6)
C8 C9 C10 C11 -0.9(10)
C9 C8 C13 C12 -4.6(10)
C9 C10 C11 C12 -0.8(10)
C9 C10 C11 C14 178.9(6)
C10 C11 C12 O3 -179.4(6)
C10 C11 C12 C13 -0.2(10)
C10 C11 C14 C15 -79.2(8)
C11 C12 C13 C8 2.9(10)
C11 C14 C15 C16 -87.4(8)
C11 C14 C15 C20 90.0(7)
C12 C11 C14 C15 100.5(8)
C13 C8 C9 O4 -177.5(6)
C13 C8 C9 C10 3.7(10)
C14 C11 C12 O3 0.9(9)
C14 C11 C12 C13 -179.9(6)
C14 C15 C16 C17 178.9(6)
C14 C15 C20 O5 4.8(10)
C14 C15 C20 C19 -176.6(6)
C15 C16 C17 N1 176.4(7)
C15 C16 C17 C18 -2.8(10)
C16 C15 C20 O5 -177.6(6)
C16 C15 C20 C19 0.9(10)
C16 C17 C18 C19 1.5(10)
C16 C17 C18 C21 -177.7(6)
C17 C18 C19 C20 0.9(10)
C17 C18 C21 C22 77.3(8)
C18 C19 C20 O5 176.4(7)
C18 C19 C20 C15 -2.1(10)
C18 C21 C22 C23 -96.8(7)
C18 C21 C22 C27 82.2(8)
C19 C18 C21 C22 -102.0(8)
C20 C15 C16 C17 1.5(10)
C21 C18 C19 C20 -179.9(6)
C21 C22 C23 C24 177.8(6)
C21 C22 C27 O7 2.1(10)
C21 C22 C27 C26 -177.0(7)
C22 C23 C24 O8 -179.4(6)
C22 C23 C24 C25 -1.5(11)
C23 C22 C27 O7 -178.9(6)
C23 C22 C27 C26 2.0(10)
C23 C24 C25 C26 3.6(10)
C23 C24 C25 C28 -174.7(6)
C24 C25 C26 C27 -3.0(11)
C24 C25 C28 C29 103.0(8)
C25 C26 C27 O7 -178.9(6)
C25 C26 C27 C22 0.1(11)
C25 C28 C29 C30 -84.8(8)
C25 C28 C29 C34 91.3(8)
C26 C25 C28 C29 -75.3(9)
C27 C22 C23 C24 -1.3(10)
C28 C25 C26 C27 175.4(6)
C28 C29 C30 C31 178.5(7)
C28 C29 C34 O9 2.3(10)
C28 C29 C34 C33 179.0(7)
C29 C30 C31 O10 179.4(6)
C29 C30 C31 C32 -1.4(12)
C30 C29 C34 O9 178.4(6)
C30 C29 C34 C33 -4.9(10)
C30 C31 C32 C33 2.7(11)
C30 C31 C32 C35 -178.4(7)
C31 C32 C33 C34 -5.3(11)
C31 C32 C35 C3 91.0(9)
C32 C33 C34 O9 -176.9(6)
C32 C33 C34 C29 6.6(11)
C33 C32 C35 C3 -90.1(8)
C34 C29 C30 C31 2.3(11)
C35 C3 C4 O2 5.6(11)
C35 C3 C4 C5 -176.8(7)
C35 C32 C33 C34 175.7(7)
C36 O1 C1 C2 9.2(10)
C36 O1 C1 C6 -172.7(6)
C37 O2 C4 C3 -176.7(6)
C37 O2 C4 C5 5.7(10)
C38 O3 C12 C11 163.0(6)
C38 O3 C12 C13 -16.2(9)
C39 O4 C9 C8 179.1(6)
C39 O4 C9 C10 -2.0(9)
C40 O7 C27 C22 171.0(6)
C40 O7 C27 C26 -9.9(10)
C41 O8 C24 C23 -4.0(9)
C41 O8 C24 C25 178.1(6)
C42 O9 C34 C29 176.1(6)
C42 O9 C34 C33 -0.5(10)
C43 O10 C31 C30 29.6(10)
C43 O10 C31 C32 -149.7(7)
C47 O11 C48 C49 178.0(9)
C48 O11 C47 O12 -1.7(17)
C48 O11 C47 C46 -177.2(8)

loop_
_smtbx_masks_void_nr
_smtbx_masks_void_average_x
_smtbx_masks_void_average_y
_smtbx_masks_void_average_z
_smtbx_masks_void_volume
_smtbx_masks_void_count_electrons
1 0.000 0.000 -0.441 446.4 14.3
2 0.148 0.250 0.533 7.2 0.1
3 0.148 0.750 0.033 7.2 0.1
4 0.352 0.250 0.467 7.2 0.1
5 0.352 0.750 0.967 7.2 0.1
6 0.500 0.500 -0.768 446.4 14.3
7 0.648 0.250 0.033 7.2 0.1
8 0.648 0.750 0.533 7.2 0.1
9 0.852 0.250 0.967 7.2 0.1
10 0.852 0.750 0.467 7.2 0.1
